data_4312388
loop_
_publ_author_name
'Ryo Kanehama'
'Masamichi Umemiya'
'Fumiyasu Iwahori'
'Hitoshi Miyasaka'
'Ken-ichi Sugiura'
'Masahiro Yamashita'
'Yasukata Yokochi'
'Hiroshi Ito'
'Shin-ichi Kuroda'
'Hideo Kishida'
'Hiroshi Okamoto'

_publ_section_title
;
 Novel ET-Coordinated Copper(I) Complexes: Syntheses, Structures, and
 Physical Properties (ET = BEDT-TTF =
 Bis(ethylenedithio)tetrathiafulvalene)
;
_journal_name_full 'Inorganic Chemistry'
_journal_page_first 7173
_journal_page_last 7181
_journal_paper_doi 10.1021/ic0344362
_journal_volume 42
_journal_year 2003
_chemical_formula_moiety 'C10 H8 Br4 Cu2 S8 '
_chemical_formula_sum 'C10 H8 Br4 Cu2 S8'
_chemical_formula_weight 831.36
_space_group_IT_number 14
_symmetry_cell_setting monoclinic
_symmetry_Int_Tables_number 14
_symmetry_space_group_name_Hall '-P 2yn'
_symmetry_space_group_name_H-M 'P 1 21/n 1'
_cell_angle_alpha 90
_cell_angle_beta 98.48(1)
_cell_angle_gamma 90
_cell_formula_units_Z 2
_cell_length_a 9.401(7)
_cell_length_b 10.841(8)
_cell_length_c 10.035(8)
_cell_measurement_reflns_used 4175
_cell_measurement_temperature 123.2
_cell_measurement_theta_max 27.5
_cell_measurement_theta_min 3.2
_cell_volume 1011.5(13)
_computing_cell_refinement CRYSTALCLEAR
_computing_data_collection CRYSTALCLEAR
_computing_data_reduction 'teXsan Ver. 1.11'
_computing_publication_material 'teXsan Ver. 1.11'
_computing_structure_refinement 'teXsan Ver. 1.10'
_computing_structure_solution SIR92
_diffrn_detector_area_resol_mean 27.93
_diffrn_measured_fraction_theta_full 0.9836
_diffrn_measured_fraction_theta_max 0.9836
_diffrn_measurement_device_type 'Rigaku/MSC Mercury CCD'
_diffrn_measurement_method \w
_diffrn_radiation_type 'Mo K\a'
_diffrn_radiation_wavelength 0.7107
_diffrn_reflns_av_R_equivalents 0.088
_diffrn_reflns_limit_h_max 12
_diffrn_reflns_limit_h_min -12
_diffrn_reflns_limit_k_max 14
_diffrn_reflns_limit_k_min -10
_diffrn_reflns_limit_l_max 12
_diffrn_reflns_limit_l_min -12
_diffrn_reflns_number 8511
_diffrn_reflns_theta_full 27.47
_diffrn_reflns_theta_max 27.47
_exptl_absorpt_coefficient_mu 10.845
_exptl_absorpt_correction_type none
_exptl_crystal_colour Colorless
_exptl_crystal_density_diffrn 2.729
_exptl_crystal_density_method 'not measured'
_exptl_crystal_description Prism
_exptl_crystal_size_max 0.200
_exptl_crystal_size_mid 0.200
_exptl_crystal_size_min 0.200
_refine_diff_density_max 1.27
_refine_diff_density_min -1.60
_refine_ls_abs_structure_Flack 0.00000
_refine_ls_extinction_method none
_refine_ls_goodness_of_fit_ref 1.502
_refine_ls_hydrogen_treatment noref
_refine_ls_number_parameters 109
_refine_ls_number_reflns 1958
_refine_ls_R_factor_gt 0.0554
_refine_ls_shift/su_max 0.0045
_refine_ls_structure_factor_coef Fsqd
_refine_ls_weighting_details 'w = 1/[\s^2^(Fo^2^) + (0.06000(Max(Fo^2^,0) + 2Fc^2^)/3)^2^]'
_refine_ls_weighting_scheme calc
_refine_ls_wR_factor_ref 0.1322
_reflns_number_gt 1958
_reflns_number_total 2280
_reflns_threshold_expression F^2^>2.0\s(F^2^)
_cod_data_source_file ic0344362si20030708_062837.cif
_cod_data_source_block '_020806'
_cod_original_cell_volume 1011.7(1)
_cod_original_formula_sum 'C10 H8 Br4 Cu2 S8 '
_cod_database_code 4312388

loop_
_symmetry_equiv_pos_as_xyz
x,y,z
1/2-x,1/2+y,1/2-z
-x,-y,-z
1/2+x,1/2-y,1/2+z

loop_
_atom_site_label
_atom_site_type_symbol
_atom_site_fract_x
_atom_site_fract_y
_atom_site_fract_z
_atom_site_U_iso_or_equiv
_atom_site_adp_type
_atom_site_occupancy
_atom_site_calc_flag
_atom_site_refinement_flags
_atom_site_disorder_assembly
_atom_site_disorder_group
Br(1) Br 0.86137(7) -0.14504(5) -0.02494(6) 0.0172(2) Uani 1.00 d . . .
Br(2) Br 0.76929(6) 0.15846(6) 0.21914(6) 0.0162(2) Uani 1.00 d . . .
Cu(1) Cu 0.89227(9) 0.07115(7) 0.05096(7) 0.0195(2) Uani 1.00 d . . .
S(1) S 0.7805(2) 0.1861(1) -0.1385(1) 0.0132(3) Uani 1.00 d . . .
S(2) S 0.5407(2) -0.0196(1) -0.3325(1) 0.0162(3) Uani 1.00 d . . .
S(3) S 0.9784(2) 0.1115(1) -0.3245(1) 0.0157(3) Uani 1.00 d . . .
S(4) S 0.7780(2) -0.0450(1) -0.4901(1) 0.0126(3) Uani 1.00 d . . .
C(1) C 0.5879(7) 0.1744(6) -0.1469(6) 0.018(1) Uani 1.00 d . . .
C(2) C 0.5304(6) 0.0446(6) -0.1662(6) 0.016(1) Uani 1.00 d . . .
C(3) C 0.8082(6) 0.1004(5) -0.2793(5) 0.011(1) Uani 1.00 d . . .
C(4) C 0.7128(6) 0.0235(5) -0.3540(5) 0.012(1) Uani 1.00 d . . .
C(5) C 0.9464(6) 0.0144(5) -0.4595(5) 0.011(1) Uani 1.00 d . . .
H(1) H 0.5624 0.2058 -0.0653 0.0214 Uiso 1.00 calc . . .
H(2) H 0.5441 0.2231 -0.2203 0.0214 Uiso 1.00 calc . . .
H(3) H 0.5844 -0.0069 -0.1007 0.0187 Uiso 1.00 calc . . .
H(4) H 0.4325 0.0449 -0.1527 0.0187 Uiso 1.00 calc . . .

loop_
_atom_site_aniso_label
_atom_site_aniso_U_11
_atom_site_aniso_U_22
_atom_site_aniso_U_33
_atom_site_aniso_U_12
_atom_site_aniso_U_13
_atom_site_aniso_U_23
Br(1) 0.0124(3) 0.0162(3) 0.0244(3) -0.0006(2) 0.0067(2) -0.0021(2)
Br(2) 0.0118(3) 0.0202(3) 0.0184(3) -0.0015(2) 0.0084(2) -0.0017(2)
Cu(1) 0.0159(4) 0.0230(4) 0.0208(4) 0.0020(3) 0.0067(3) -0.0042(3)
S(1) 0.0095(6) 0.0147(6) 0.0175(6) 0.0008(5) 0.0093(5) -0.0038(5)
S(2) 0.0063(6) 0.0256(8) 0.0188(6) -0.0037(6) 0.0092(5) -0.0050(6)
S(3) 0.0079(6) 0.0229(7) 0.0188(7) -0.0037(6) 0.0098(5) -0.0053(6)
S(4) 0.0063(6) 0.0167(6) 0.0167(6) -0.0018(5) 0.0080(5) -0.0024(5)
C(1) 0.009(2) 0.020(2) 0.026(3) 0.007(2) 0.010(2) -0.001(2)
C(2) 0.007(3) 0.022(3) 0.019(2) 0.001(2) 0.006(2) -0.006(2)
C(3) 0.007(2) 0.016(3) 0.011(2) 0.001(2) 0.004(2) 0.000(2)
C(4) 0.008(2) 0.013(2) 0.016(2) 0.002(2) 0.006(2) 0.000(2)
C(5) 0.006(2) 0.014(3) 0.015(2) -0.001(2) 0.006(2) 0.005(2)

loop_
_atom_type_symbol
_atom_type_description
_atom_type_scat_dispersion_real
_atom_type_scat_dispersion_imag
_atom_type_scat_source
C C 0.003 0.002
;International Tables for Crystallography
(1992, Vol. C, Tables 4.2.6.8 and 6.1.1.1)
;
H H 0.000 0.000
;International Tables for Crystallography
(1992, Vol. C, Table 6.1.1.2)
;
S S 0.125 0.123
;International Tables for Crystallography
(1992, Vol. C, Tables 4.2.6.8 and 6.1.1.1)
;
Cu Cu 0.320 1.265
;International Tables for Crystallography
(1992, Vol. C, Tables 4.2.6.8 and 6.1.1.1)
;
Br Br -0.290 2.459
;International Tables for Crystallography
(1992, Vol. C, Tables 4.2.6.8 and 6.1.1.1)
;

loop_
_geom_angle_atom_site_label_1
_geom_angle_atom_site_label_2
_geom_angle_atom_site_label_3
_geom_angle
_geom_angle_site_symmetry_1
_geom_angle_site_symmetry_2
_geom_angle_site_symmetry_3
_geom_angle_publ_flag
Cu(1) Br(1) Cu(1) 70.09(4) . . 3_755 yes
Br(1) Cu(1) Br(1) 109.91(4) . . 3_755 yes
Br(1) Cu(1) Br(2) 123.33(5) . . . yes
Br(1) Cu(1) S(1) 103.43(6) . . . yes
Br(1) Cu(1) Br(2) 120.09(5) 3_755 . . yes
Br(1) Cu(1) S(1) 93.17(6) 3_755 . . yes
Br(2) Cu(1) S(1) 98.91(6) . . . yes
Cu(1) S(1) C(1) 108.8(3) . . . yes
Cu(1) S(1) C(3) 105.5(2) . . . yes
C(1) S(1) C(3) 101.1(3) . . . yes
C(2) S(2) C(4) 100.8(3) . . . yes
C(3) S(3) C(5) 96.0(3) . . . yes
C(4) S(4) C(5) 97.1(3) . . . yes
S(1) C(1) C(2) 114.2(5) . . . yes
S(2) C(2) C(1) 114.0(5) . . . yes
S(1) C(3) S(3) 115.5(4) . . . yes
S(1) C(3) C(4) 127.4(5) . . . yes
S(3) C(3) C(4) 117.1(5) . . . yes
S(2) C(4) S(4) 115.3(4) . . . yes
S(2) C(4) C(3) 130.4(5) . . . yes
S(4) C(4) C(3) 114.3(5) . . . yes
S(3) C(5) S(4) 115.4(4) . . . yes
S(3) C(5) C(5) 122.2(7) . . 3_754 yes
S(4) C(5) C(5) 122.4(7) . . 3_754 yes

loop_
_geom_bond_atom_site_label_1
_geom_bond_atom_site_label_2
_geom_bond_distance
_geom_bond_site_symmetry_1
_geom_bond_site_symmetry_2
_geom_bond_publ_flag
Br(1) Cu(1) 2.468(1) . . yes
Br(1) Cu(1) 2.500(2) . 3_755 yes
Br(2) Cu(1) 2.378(1) . . yes
Cu(1) S(1) 2.384(2) . . yes
S(1) C(1) 1.805(8) . . yes
S(1) C(3) 1.742(7) . . yes
S(2) C(2) 1.824(7) . . yes
S(2) C(4) 1.728(7) . . yes
S(3) C(3) 1.731(7) . . yes
S(3) C(5) 1.707(7) . . yes
S(4) C(4) 1.744(7) . . yes
S(4) C(5) 1.695(7) . . yes
C(1) C(2) 1.51(1) . . yes
C(3) C(4) 1.365(10) . . yes
C(5) C(5) 1.42(1) . 3_754 yes

loop_
_geom_contact_atom_site_label_1
_geom_contact_atom_site_label_2
_geom_contact_distance
_geom_contact_site_symmetry_1
_geom_contact_site_symmetry_2
_geom_contact_publ_flag
Br(1) Cu(1) 2.500(2) . 3_755 ?
Br(2) C(2) 3.553(8) . 3_655 ?
Br(2) C(1) 3.589(8) . 4_555 ?
S(1) S(4) 3.268(2) . 2_654 ?
S(2) S(4) 3.326(3) . 3_654 ?
S(2) S(2) 3.363(4) . 3_654 ?
S(4) C(1) 3.497(8) . 2_644 ?
C(2) C(2) 3.60(1) . 3_655 ?

loop_
_geom_torsion_atom_site_label_1
_geom_torsion_atom_site_label_2
_geom_torsion_atom_site_label_3
_geom_torsion_atom_site_label_4
_geom_torsion
_geom_torsion_site_symmetry_1
_geom_torsion_site_symmetry_2
_geom_torsion_site_symmetry_3
_geom_torsion_site_symmetry_4
_geom_torsion_publ_flag
Br(1) Cu(1) Br(1) Cu(1) 0.0 . . 3_755 3_755 yes
Br(1) Cu(1) S(1) C(1) 75.7(3) . . . . yes
Br(1) Cu(1) S(1) C(3) -32.1(3) . . . . yes
Br(1) Cu(1) Br(1) Cu(1) 0.0000(1) . 3_755 3_755 . yes
Br(1) Cu(1) S(1) C(1) 173.0(3) . 3_755 3_755 3_755 yes
Br(1) Cu(1) S(1) C(3) -79.2(2) . 3_755 3_755 3_755 yes
Br(2) Cu(1) Br(1) Cu(1) -151.22(8) . . . 3_755 yes
Br(2) Cu(1) Br(1) Cu(1) 152.29(7) . . 3_755 3_755 yes
Br(2) Cu(1) S(1) C(1) -51.8(3) . . . . yes
Br(2) Cu(1) S(1) C(3) -159.6(2) . . . . yes
Cu(1) Br(1) Cu(1) Br(1) 0.0 . . 3_755 3_755 yes
Cu(1) Br(1) Cu(1) S(1) 105.51(6) . . 3_755 3_755 yes
Cu(1) Br(1) Cu(1) Br(1) 0.0 . 3_755 3_755 . yes
Cu(1) Br(1) Cu(1) S(1) -98.45(7) . 3_755 3_755 3_755 yes
Cu(1) S(1) C(1) C(2) -61.7(6) . . . . yes
Cu(1) S(1) C(3) S(3) -77.7(4) . . . . yes
Cu(1) S(1) C(3) C(4) 100.0(6) . . . . yes
S(1) C(1) C(2) S(2) -70.0(6) . . . . yes
S(1) C(3) S(3) C(5) 179.7(4) . . . . yes
S(1) C(3) C(4) S(2) -2(1) . . . . yes
S(1) C(3) C(4) S(4) 179.0(4) . . . . yes
S(2) C(4) S(4) C(5) -175.2(4) . . . . yes
S(2) C(4) C(3) S(3) 174.7(4) . . . . yes
S(3) C(3) S(1) C(1) 169.0(4) . . . . yes
S(3) C(3) C(4) S(4) -3.3(7) . . . . yes
S(3) C(5) S(4) C(4) -1.9(5) . . . . yes
S(3) C(5) C(5) S(3) -180.0 . . 3_754 3_754 yes
S(3) C(5) C(5) S(4) 0(1) . . 3_754 3_754 yes
S(4) C(4) S(2) C(2) 168.8(4) . . . . yes
S(4) C(5) S(3) C(3) 0.5(5) . . . . yes
S(4) C(5) C(5) S(4) -180.0 . . 3_754 3_754 yes
C(1) S(1) C(3) C(4) -13.2(7) . . . . yes
C(1) C(2) S(2) C(4) 44.8(6) . . . . yes
C(2) S(2) C(4) C(3) -9.3(8) . . . . yes
C(2) C(1) S(1) C(3) 49.0(6) . . . . yes
C(3) S(3) C(5) C(5) -179.7(8) . . . 3_754 yes
C(3) C(4) S(4) C(5) 3.1(6) . . . . yes
C(4) S(4) C(5) C(5) 178.2(8) . . . 3_754 yes
C(4) C(3) S(3) C(5) 1.8(6) . . . . yes
C(4) C(3) S(3) C(5) 1.8(6) . . . . yes
